data_4303976
loop_
_publ_author_name
'Alexander Falber'
'Louis Todaro'
'Israel Goldberg'
'Michael V. Favilla'
'Charles Michael Drain'

_publ_section_title
;
Routes to New Hafnium(IV) Tetraaryl Porphyrins and Crystal Structures of
Unusual Phosphate-, Sulfate-, and Peroxide-Bridged Dimers
;
_journal_name_full 'Inorganic Chemistry'
_journal_page_first 454
_journal_page_last 467
_journal_paper_doi 10.1021/ic700840j
_journal_volume 47
_journal_year 2008
_chemical_formula_sum 'C44 H30 Hf N8 O4'
_chemical_formula_weight 913.25
_chemical_name_systematic
;
 ?
;
_space_group_IT_number 15
_symmetry_cell_setting monoclinic
_symmetry_space_group_name_Hall '-C 2yc'
_symmetry_space_group_name_H-M 'C 1 2/c 1'
_atom_sites_solution_hydrogens geom
_atom_sites_solution_primary direct
_atom_sites_solution_secondary difmap
_audit_creation_method SHELXL-97
_cell_angle_alpha 90.00
_cell_angle_beta 93.24(3)
_cell_angle_gamma 90.00
_cell_formula_units_Z 4
_cell_length_a 14.797(3)
_cell_length_b 16.384(3)
_cell_length_c 14.984(3)
_cell_measurement_temperature 100(2)
_cell_volume 3626.8(12)
_computing_cell_refinement 'Bruker XSCANS'
_computing_data_collection 'Bruker XSCANS'
_computing_data_reduction 'Bruker SHELXTL'
_computing_molecular_graphics 'Bruker SHELXTL'
_computing_publication_material 'Bruker SHELXTL'
_computing_structure_refinement 'SHELXL-97 (Sheldrick, 1997)'
_computing_structure_solution 'SHELXS-97 (Sheldrick, 1990)'
_diffrn_ambient_temperature 100(2)
_diffrn_measured_fraction_theta_full 0.993
_diffrn_measured_fraction_theta_max 0.993
_diffrn_measurement_device_type 'Bruker-Nonius KappaCCD'
_diffrn_measurement_method '\w scans'
_diffrn_radiation_monochromator graphite
_diffrn_radiation_source 'fine-focus sealed tube'
_diffrn_radiation_type MoK\a
_diffrn_radiation_wavelength 0.71073
_diffrn_reflns_av_R_equivalents 0.0942
_diffrn_reflns_av_sigmaI/netI 0.0558
_diffrn_reflns_limit_h_max 19
_diffrn_reflns_limit_h_min -19
_diffrn_reflns_limit_k_max 21
_diffrn_reflns_limit_k_min -21
_diffrn_reflns_limit_l_max 19
_diffrn_reflns_limit_l_min -19
_diffrn_reflns_number 26545
_diffrn_reflns_theta_full 27.53
_diffrn_reflns_theta_max 27.53
_diffrn_reflns_theta_min 3.23
_exptl_absorpt_coefficient_mu 2.935
_exptl_absorpt_correction_T_max 0.8209
_exptl_absorpt_correction_T_min 0.2903
_exptl_absorpt_correction_type integration
_exptl_absorpt_process_details numerical
_exptl_crystal_density_diffrn 1.672
_exptl_crystal_density_method 'not measured'
_exptl_crystal_F_000 1816
_exptl_crystal_size_max 0.56
_exptl_crystal_size_mid 0.07
_exptl_crystal_size_min 0.07
_refine_diff_density_max 1.033
_refine_diff_density_min -1.426
_refine_diff_density_rms 0.141
_refine_ls_extinction_method none
_refine_ls_goodness_of_fit_ref 1.052
_refine_ls_hydrogen_treatment constr
_refine_ls_matrix_type full
_refine_ls_number_parameters 259
_refine_ls_number_reflns 4159
_refine_ls_number_restraints 0
_refine_ls_restrained_S_all 1.052
_refine_ls_R_factor_all 0.0464
_refine_ls_R_factor_gt 0.0341
_refine_ls_shift/su_max 0.000
_refine_ls_shift/su_mean 0.000
_refine_ls_structure_factor_coef Fsqd
_refine_ls_weighting_details 'calc w=1/[\s^2^(Fo^2^)+(0.0194P)^2^+14.1984P] where P=(Fo^2^+2Fc^2^)/3'
_refine_ls_weighting_scheme calc
_refine_ls_wR_factor_gt 0.0643
_refine_ls_wR_factor_ref 0.0685
_reflns_number_gt 3620
_reflns_number_total 4159
_reflns_threshold_expression >2sigma(I)
_cod_data_source_file ic700840j-file002.cif
_cod_data_source_block x1590l
_cod_depositor_comments
;
The following automatic conversions were performed:
'_symmetry_cell_setting' value 'Monoclinic' changed to 'monoclinic'
according to '/home/saulius/struct/CIF-dictionaries/cif_core.dic'
dictionary named 'cif_core.dic' version 2.4.1 from 2010-06-29.

Automatic conversion script
Id: cif_fix_enum 1527 2010-12-29 10:47:43Z saulius 
;
_cod_original_cell_volume 3626.9(13)
_cod_database_code 4303976

loop_
_symmetry_equiv_pos_as_xyz
'x, y, z'
'x, -y, z+1/2'
'x+1/2, y+1/2, z'
'x+1/2, -y+1/2, z+1/2'
'-x, -y, -z'
'-x, y, -z-1/2'
'-x+1/2, -y+1/2, -z'
'-x+1/2, y+1/2, -z-1/2'

loop_
_atom_site_label
_atom_site_type_symbol
_atom_site_fract_x
_atom_site_fract_y
_atom_site_fract_z
_atom_site_U_iso_or_equiv
_atom_site_adp_type
_atom_site_occupancy
_atom_site_symmetry_multiplicity
_atom_site_calc_flag
_atom_site_refinement_flags
_atom_site_disorder_assembly
_atom_site_disorder_group
Hf Hf 0.0000 0.308054(14) 0.2500 0.01440(7) Uani 1 2 d S . .
N1 N -0.06335(17) 0.37094(19) 0.36586(19) 0.0160(6) Uani 1 1 d . . .
N2 N 0.11817(18) 0.37165(19) 0.32272(19) 0.0160(6) Uani 1 1 d . . .
C1 C -0.1552(2) 0.3818(2) 0.3731(2) 0.0174(8) Uani 1 1 d . . .
C2 C -0.1757(2) 0.3854(2) 0.4654(2) 0.0202(8) Uani 1 1 d . . .
H2A H -0.2338 0.3931 0.4878 0.024 Uiso 1 1 calc R . .
C3 C -0.0971(2) 0.3759(2) 0.5147(2) 0.0201(8) Uani 1 1 d . . .
H3A H -0.0898 0.3738 0.5781 0.024 Uiso 1 1 calc R . .
C4 C -0.0269(2) 0.3694(2) 0.4527(2) 0.0179(8) Uani 1 1 d . . .
C5 C 0.0660(2) 0.3699(2) 0.4760(2) 0.0164(8) Uani 1 1 d . . .
C6 C 0.1327(2) 0.3767(2) 0.4135(2) 0.0156(7) Uani 1 1 d . . .
C7 C 0.2255(2) 0.3974(2) 0.4370(2) 0.0193(8) Uani 1 1 d . . .
H7A H 0.2523 0.4038 0.4957 0.023 Uiso 1 1 calc R . .
C8 C 0.2673(2) 0.4060(2) 0.3594(2) 0.0185(8) Uani 1 1 d . . .
H8A H 0.3289 0.4204 0.3533 0.022 Uiso 1 1 calc R . .
C9 C 0.2012(2) 0.3893(2) 0.2881(2) 0.0163(7) Uani 1 1 d . . .
C10 C 0.2192(2) 0.3917(2) 0.1981(2) 0.0159(7) Uani 1 1 d . . .
C21 C 0.0975(2) 0.3678(2) 0.5724(2) 0.0177(8) Uani 1 1 d . . .
C22 C 0.0739(2) 0.4281(2) 0.6322(2) 0.0202(8) Uani 1 1 d . . .
H22A H 0.0353 0.4717 0.6128 0.024 Uiso 1 1 calc R . .
C23 C 0.1072(2) 0.4241(3) 0.7201(2) 0.0209(8) Uani 1 1 d . . .
H23A H 0.0908 0.4662 0.7597 0.025 Uiso 1 1 calc R . .
N24 N 0.1612(2) 0.3645(2) 0.7527(2) 0.0248(8) Uani 1 1 d . . .
C25 C 0.1836(2) 0.3073(3) 0.6945(3) 0.0247(9) Uani 1 1 d . . .
H25A H 0.2226 0.2646 0.7156 0.030 Uiso 1 1 calc R . .
C26 C 0.1537(2) 0.3061(2) 0.6054(3) 0.0207(8) Uani 1 1 d . . .
H26A H 0.1715 0.2634 0.5673 0.025 Uiso 1 1 calc R . .
C31 C 0.3143(2) 0.4104(2) 0.1750(2) 0.0174(8) Uani 1 1 d . . .
C32 C 0.3426(3) 0.4907(3) 0.1692(3) 0.0299(10) Uani 1 1 d . . .
H32A H 0.3025 0.5342 0.1811 0.036 Uiso 1 1 calc R . .
C33 C 0.4303(3) 0.5069(3) 0.1459(3) 0.0361(11) Uani 1 1 d . . .
H33A H 0.4482 0.5623 0.1409 0.043 Uiso 1 1 calc R . .
N34 N 0.4912(2) 0.4490(2) 0.1302(2) 0.0299(9) Uani 1 1 d . . .
C35 C 0.4633(2) 0.3719(3) 0.1362(3) 0.0284(10) Uani 1 1 d . . .
H35A H 0.5053 0.3296 0.1257 0.034 Uiso 1 1 calc R . .
C36 C 0.3760(2) 0.3499(3) 0.1569(3) 0.0242(9) Uani 1 1 d . . .
H36A H 0.3591 0.2940 0.1587 0.029 Uiso 1 1 calc R . .
O1 O -0.00680(15) 0.21047(16) 0.14533(17) 0.0202(6) Uani 1 1 d . . .
O2 O 0.12000(15) 0.23019(16) 0.22251(16) 0.0177(5) Uani 1 1 d . . .
C61 C 0.0770(2) 0.1917(2) 0.1607(2) 0.0188(8) Uani 1 1 d . . .
C62 C 0.1229(3) 0.1294(3) 0.1068(3) 0.0312(10) Uani 1 1 d . . .
H62A H 0.1879 0.1296 0.1231 0.047 Uiso 1 1 calc R . .
H62B H 0.1129 0.1422 0.0431 0.047 Uiso 1 1 calc R . .
H62C H 0.0979 0.0753 0.1186 0.047 Uiso 1 1 calc R . .

loop_
_atom_site_aniso_label
_atom_site_aniso_U_11
_atom_site_aniso_U_22
_atom_site_aniso_U_33
_atom_site_aniso_U_23
_atom_site_aniso_U_13
_atom_site_aniso_U_12
Hf 0.00797(9) 0.02191(12) 0.01349(12) 0.000 0.00216(7) 0.000
N1 0.0084(13) 0.0260(18) 0.0138(15) -0.0011(14) 0.0033(11) 0.0012(12)
N2 0.0116(13) 0.0229(17) 0.0136(15) -0.0019(13) 0.0023(11) -0.0006(12)
C1 0.0109(15) 0.022(2) 0.0194(19) -0.0004(16) 0.0040(13) 0.0005(14)
C2 0.0111(15) 0.033(2) 0.0174(19) 0.0000(17) 0.0066(13) -0.0005(15)
C3 0.0147(16) 0.033(2) 0.0134(18) -0.0014(17) 0.0049(13) -0.0003(16)
C4 0.0119(16) 0.026(2) 0.0159(19) 0.0020(16) 0.0015(13) 0.0007(14)
C5 0.0117(15) 0.022(2) 0.0157(18) -0.0012(16) 0.0010(13) 0.0005(14)
C6 0.0086(15) 0.021(2) 0.0176(19) -0.0024(16) 0.0011(13) 0.0012(14)
C7 0.0131(16) 0.026(2) 0.019(2) -0.0005(17) 0.0002(13) -0.0008(15)
C8 0.0113(15) 0.025(2) 0.0189(19) -0.0014(17) 0.0002(13) -0.0020(15)
C9 0.0122(15) 0.0196(19) 0.0172(18) 0.0006(16) 0.0024(13) 0.0008(14)
C10 0.0099(15) 0.021(2) 0.0171(18) 0.0015(16) 0.0040(13) 0.0001(14)
C21 0.0122(15) 0.026(2) 0.0155(19) 0.0001(16) 0.0027(13) -0.0030(15)
C22 0.0149(16) 0.022(2) 0.024(2) 0.0039(17) 0.0034(14) -0.0012(15)
C23 0.0177(17) 0.029(2) 0.0164(19) -0.0043(17) 0.0029(14) -0.0040(16)
N24 0.0191(15) 0.037(2) 0.0182(17) 0.0008(16) 0.0000(12) -0.0045(15)
C25 0.0169(16) 0.033(2) 0.024(2) 0.0033(19) -0.0005(14) 0.0037(17)
C26 0.0160(16) 0.026(2) 0.021(2) -0.0006(18) 0.0024(14) -0.0032(16)
C31 0.0088(15) 0.031(2) 0.0124(18) 0.0003(16) 0.0026(12) 0.0004(15)
C32 0.0188(18) 0.032(2) 0.040(3) 0.000(2) 0.0119(17) -0.0013(17)
C33 0.022(2) 0.034(3) 0.053(3) 0.000(2) 0.0106(19) -0.0078(19)
N34 0.0165(15) 0.043(2) 0.031(2) 0.0019(18) 0.0050(13) -0.0064(15)
C35 0.0155(17) 0.044(3) 0.026(2) 0.002(2) 0.0071(15) 0.0068(18)
C36 0.0181(17) 0.031(2) 0.024(2) 0.0051(19) 0.0067(15) -0.0013(17)
O1 0.0144(11) 0.0261(16) 0.0207(14) -0.0036(12) 0.0040(10) -0.0011(10)
O2 0.0112(11) 0.0228(14) 0.0193(14) -0.0011(12) 0.0016(9) 0.0034(10)
C61 0.0145(15) 0.024(2) 0.0181(19) 0.0065(18) 0.0039(13) -0.0042(16)
C62 0.0211(19) 0.033(3) 0.041(3) -0.009(2) 0.0095(17) 0.0021(18)

loop_
_atom_type_symbol
_atom_type_description
_atom_type_scat_dispersion_real
_atom_type_scat_dispersion_imag
_atom_type_scat_source
C C 0.0033 0.0016 'International Tables Vol C Tables 4.2.6.8 and 6.1.1.4'
H H 0.0000 0.0000 'International Tables Vol C Tables 4.2.6.8 and 6.1.1.4'
N N 0.0061 0.0033 'International Tables Vol C Tables 4.2.6.8 and 6.1.1.4'
O O 0.0106 0.0060 'International Tables Vol C Tables 4.2.6.8 and 6.1.1.4'
Hf Hf -0.5830 6.1852 'International Tables Vol C Tables 4.2.6.8 and 6.1.1.4'

loop_
_geom_angle_atom_site_label_1
_geom_angle_atom_site_label_2
_geom_angle_atom_site_label_3
_geom_angle
_geom_angle_site_symmetry_1
_geom_angle_site_symmetry_3
_geom_angle_publ_flag
O1 Hf O1 88.81(13) . 6_556 ?
O1 Hf O2 57.98(9) . . ?
O1 Hf O2 73.60(9) 6_556 . ?
O1 Hf O2 73.60(9) . 6_556 ?
O1 Hf O2 57.98(9) 6_556 6_556 ?
O2 Hf O2 110.69(13) . 6_556 ?
O1 Hf N2 89.34(10) . 6_556 ?
O1 Hf N2 132.04(9) 6_556 6_556 ?
O2 Hf N2 140.53(10) . 6_556 ?
O2 Hf N2 75.64(10) 6_556 6_556 ?
O1 Hf N2 132.04(9) . . ?
O1 Hf N2 89.34(10) 6_556 . ?
O2 Hf N2 75.64(10) . . ?
O2 Hf N2 140.53(10) 6_556 . ?
N2 Hf N2 125.14(16) 6_556 . ?
O1 Hf N1 149.02(9) . . ?
O1 Hf N1 78.00(10) 6_556 . ?
O2 Hf N1 139.90(9) . . ?
O2 Hf N1 75.64(10) 6_556 . ?
N2 Hf N1 79.50(10) 6_556 . ?
N2 Hf N1 76.32(10) . . ?
O1 Hf N1 78.00(10) . 6_556 ?
O1 Hf N1 149.02(9) 6_556 6_556 ?
O2 Hf N1 75.64(10) . 6_556 ?
O2 Hf N1 139.90(9) 6_556 6_556 ?
N2 Hf N1 76.32(10) 6_556 6_556 ?
N2 Hf N1 79.50(10) . 6_556 ?
N1 Hf N1 125.93(16) . 6_556 ?
C4 N1 C1 105.2(3) . . ?
C4 N1 Hf 123.9(2) . . ?
C1 N1 Hf 124.8(2) . . ?
C6 N2 C9 105.5(3) . . ?
C6 N2 Hf 125.5(2) . . ?
C9 N2 Hf 126.2(2) . . ?
N1 C1 C10 125.7(3) . 6_556 ?
N1 C1 C2 110.1(3) . . ?
C10 C1 C2 124.2(3) 6_556 . ?
C3 C2 C1 107.6(3) . . ?
C2 C3 C4 106.6(3) . . ?
N1 C4 C5 124.2(3) . . ?
N1 C4 C3 110.5(3) . . ?
C5 C4 C3 125.0(3) . . ?
C4 C5 C6 123.5(3) . . ?
C4 C5 C21 119.4(3) . . ?
C6 C5 C21 117.0(3) . . ?
N2 C6 C5 125.6(3) . . ?
N2 C6 C7 110.6(3) . . ?
C5 C6 C7 123.6(3) . . ?
C8 C7 C6 106.9(3) . . ?
C7 C8 C9 107.1(3) . . ?
C10 C9 N2 126.1(3) . . ?
C10 C9 C8 123.9(3) . . ?
N2 C9 C8 110.0(3) . . ?
C9 C10 C1 125.5(3) . 6_556 ?
C9 C10 C31 117.6(3) . . ?
C1 C10 C31 116.9(3) 6_556 . ?
C26 C21 C22 117.1(3) . . ?
C26 C21 C5 120.7(3) . . ?
C22 C21 C5 122.1(3) . . ?
C23 C22 C21 119.4(4) . . ?
N24 C23 C22 123.9(4) . . ?
C25 N24 C23 116.0(3) . . ?
N24 C25 C26 124.3(4) . . ?
C25 C26 C21 119.2(4) . . ?
C36 C31 C32 117.5(3) . . ?
C36 C31 C10 122.5(4) . . ?
C32 C31 C10 119.9(3) . . ?
C31 C32 C33 119.1(4) . . ?
N34 C33 C32 123.9(4) . . ?
C35 N34 C33 116.5(3) . . ?
N34 C35 C36 123.7(4) . . ?
C31 C36 C35 119.3(4) . . ?
O2 C61 O1 116.9(3) . . ?
O2 C61 C62 121.0(3) . . ?
O1 C61 C62 122.1(3) . . ?

loop_
_geom_bond_atom_site_label_1
_geom_bond_atom_site_label_2
_geom_bond_distance
_geom_bond_site_symmetry_2
_geom_bond_publ_flag
Hf O1 2.238(3) . ?
Hf O1 2.238(3) 6_556 ?
Hf O2 2.243(2) . ?
Hf O2 2.243(2) 6_556 ?
Hf N2 2.262(3) 6_556 ?
Hf N2 2.262(3) . ?
Hf N1 2.267(3) . ?
Hf N1 2.267(3) 6_556 ?
N1 C4 1.380(4) . ?
N1 C1 1.382(4) . ?
N2 C6 1.368(4) . ?
N2 C9 1.391(4) . ?
C1 C10 1.394(5) 6_556 ?
C1 C2 1.433(5) . ?
C2 C3 1.351(5) . ?
C3 C4 1.437(5) . ?
C4 C5 1.399(4) . ?
C5 C6 1.403(5) . ?
C5 C21 1.492(5) . ?
C6 C7 1.439(4) . ?
C7 C8 1.357(5) . ?
C8 C9 1.434(5) . ?
C9 C10 1.390(5) . ?
C10 C1 1.394(5) 6_556 ?
C10 C31 1.500(4) . ?
C21 C26 1.383(5) . ?
C21 C22 1.391(5) . ?
C22 C23 1.381(5) . ?
C23 N24 1.338(5) . ?
N24 C25 1.335(5) . ?
C25 C26 1.383(5) . ?
C31 C36 1.385(5) . ?
C31 C32 1.386(6) . ?
C32 C33 1.388(5) . ?
C33 N34 1.338(6) . ?
N34 C35 1.333(6) . ?
C35 C36 1.392(5) . ?
O1 C61 1.286(4) . ?
O2 C61 1.263(4) . ?
C61 C62 1.488(5) . ?
